data_1555474
loop_
_publ_author_name
'Moynihan, Lorna'
'Chadda, Rekha'
'McArdle, Patrick'
'Murphy, Paul V.'

_publ_section_title
;
 Allylic Azide Rearrangement in Tandem with Huisgen Cycloaddition for
 Stereoselective Annulation: Synthesis of C-Glycosyl Iminosugars.
;
_journal_issue 24
_journal_name_full 'Organic letters'
_journal_page_first 6226
_journal_page_last 6229
_journal_paper_doi 10.1021/acs.orglett.5b03209
_journal_volume 17
_journal_year 2015
_chemical_absolute_configuration ad
_chemical_formula_sum 'C17 H22 N O3 S'
_chemical_formula_weight 320.41
_space_group_crystal_system monoclinic
_space_group_IT_number 4
_space_group_name_Hall 'P 2yb'
_space_group_name_H-M_alt 'P 1 21 1'
_atom_sites_solution_hydrogens geom
_audit_creation_method SHELXL-2014/7
_cell_angle_alpha 90
_cell_angle_beta 90.369(5)
_cell_angle_gamma 90
_cell_formula_units_Z 2
_cell_length_a 8.5345(4)
_cell_length_b 8.8037(4)
_cell_length_c 11.0062(7)
_cell_measurement_reflns_used 2189
_cell_measurement_temperature 150.0(1)
_cell_measurement_theta_max 28.3030
_cell_measurement_theta_min 3.8060
_cell_volume 826.94(8)
_computing_cell_refinement
;
'Mon Jun 08 17:28:40 2015'
;
_computing_data_collection
;
'Mon Jun 08 17:28:40 2015'
;
_computing_data_reduction
;
'Mon Jun 08 17:28:40 2015'
;
_computing_structure_refinement 'SHELXL-2014/7 (Sheldrick, 2014)'
_diffrn_ambient_temperature 150.0(1)
_diffrn_detector_area_resol_mean 16.1048
_diffrn_measured_fraction_theta_full 0.996
_diffrn_measured_fraction_theta_max 0.886
_diffrn_measurement_device_type 'Xcalibur, Sapphire3'
_diffrn_measurement_method '\w scans'
_diffrn_radiation_type MoK\a
_diffrn_radiation_wavelength 0.71073
_diffrn_reflns_av_R_equivalents 0.0250
_diffrn_reflns_av_unetI/netI 0.0489
_diffrn_reflns_Laue_measured_fraction_full 0.996
_diffrn_reflns_Laue_measured_fraction_max 0.886
_diffrn_reflns_limit_h_max 11
_diffrn_reflns_limit_h_min -11
_diffrn_reflns_limit_k_max 11
_diffrn_reflns_limit_k_min -12
_diffrn_reflns_limit_l_max 12
_diffrn_reflns_limit_l_min -14
_diffrn_reflns_number 6909
_diffrn_reflns_point_group_measured_fraction_full 0.980
_diffrn_reflns_point_group_measured_fraction_max 0.829
_diffrn_reflns_theta_full 25.242
_diffrn_reflns_theta_max 29.367
_diffrn_reflns_theta_min 3.703
_diffrn_source 'Enhance (Mo) X-ray Source'
_exptl_absorpt_coefficient_mu 0.208
_exptl_absorpt_correction_T_max 1.00000
_exptl_absorpt_correction_T_min 0.87923
_exptl_absorpt_correction_type multi-scan
_exptl_absorpt_process_details
;
'Mon Jun 08 17:28:40 2015'
;
_exptl_crystal_colour Colourless
_exptl_crystal_density_diffrn 1.287
_exptl_crystal_description Parallelepiped
_exptl_crystal_F_000 342
_exptl_crystal_size_max 0.50
_exptl_crystal_size_mid 0.40
_exptl_crystal_size_min 0.20
_refine_diff_density_max 0.649
_refine_diff_density_min -0.263
_refine_diff_density_rms 0.057
_refine_ls_abs_structure_details
;
 Flack x determined using 1161 quotients [(I+)-(I-)]/[(I+)+(I-)]
 (Parsons, Flack and Wagner, Acta Cryst. B69 (2013) 249-259).
;
_refine_ls_abs_structure_Flack -0.01(5)
_refine_ls_extinction_method none
_refine_ls_goodness_of_fit_ref 1.025
_refine_ls_hydrogen_treatment constr
_refine_ls_matrix_type full
_refine_ls_number_parameters 201
_refine_ls_number_reflns 3766
_refine_ls_number_restraints 1
_refine_ls_restrained_S_all 1.025
_refine_ls_R_factor_all 0.0703
_refine_ls_R_factor_gt 0.0527
_refine_ls_shift/su_max 0.000
_refine_ls_shift/su_mean 0.000
_refine_ls_structure_factor_coef Fsqd
_refine_ls_weighting_details 'w=1/[\s^2^(Fo^2^)+(0.0734P)^2^+0.3254P] where P=(Fo^2^+2Fc^2^)/3'
_refine_ls_weighting_scheme calc
_refine_ls_wR_factor_gt 0.1269
_refine_ls_wR_factor_ref 0.1409
_reflns_Friedel_coverage 0.764
_reflns_Friedel_fraction_full 0.961
_reflns_Friedel_fraction_max 0.766
_reflns_number_gt 3103
_reflns_number_total 3766
_reflns_threshold_expression 'I > 2\s(I)'
_cod_data_source_file ol5b03209_si_002.cif
_cod_data_source_block rc_1b
_cod_original_sg_symbol_H-M 'P 21'
_cod_database_code 1555474
_shelx_shelxl_version_number 2014/7
_shelx_space_group_comment
;
The symmetry employed for this shelxl refinement is uniquely defined
by the following loop, which should always be used as a source of
symmetry information in preference to the above space-group names.
They are only intended as comments.
;
_shelx_estimated_absorpt_t_min 0.903
_shelx_estimated_absorpt_t_max 0.960

loop_
_space_group_symop_operation_xyz
'x, y, z'
'-x, y+1/2, -z'

loop_
_atom_site_label
_atom_site_type_symbol
_atom_site_fract_x
_atom_site_fract_y
_atom_site_fract_z
_atom_site_U_iso_or_equiv
_atom_site_adp_type
_atom_site_occupancy
_atom_site_site_symmetry_order
_atom_site_calc_flag
_atom_site_refinement_flags_posn
_atom_site_refinement_flags_adp
S1 S 0.74877(12) 0.30899(11) 0.20839(9) 0.0348(3) Uani 1 1 d . .
O3 O 0.8563(3) 0.3647(3) 0.7549(3) 0.0301(6) Uani 1 1 d . .
O1 O 0.9402(3) 0.6881(3) 0.4556(3) 0.0340(7) Uani 1 1 d . .
H1O1 H 1.0004 0.7363 0.4993 0.044 Uiso 1 1 calc R U
O2 O 0.9452(3) 0.6066(3) 0.7268(3) 0.0326(7) Uani 1 1 d . .
N1 N 0.7509(4) 0.3189(4) 0.4916(3) 0.0303(7) Uani 1 1 d . .
C1 C 0.7890(4) 0.4619(4) 0.4296(4) 0.0251(8) Uani 1 1 d . .
H1 H 0.6934 0.5217 0.4171 0.033 Uiso 1 1 calc R U
C2 C 0.9022(4) 0.5482(4) 0.5126(4) 0.0244(8) Uani 1 1 d . .
H2 H 0.9979 0.4881 0.5238 0.032 Uiso 1 1 calc R U
C3 C 0.8277(4) 0.5775(4) 0.6363(4) 0.0268(8) Uani 1 1 d . .
H3 H 0.7581 0.6657 0.6301 0.035 Uiso 1 1 calc R U
C4 C 0.7378(5) 0.4449(5) 0.6910(4) 0.0304(9) Uani 1 1 d . .
H4 H 0.6608 0.4838 0.7489 0.040 Uiso 1 1 calc R U
C5 C 0.6560(4) 0.3387(5) 0.6011(4) 0.0343(10) Uani 1 1 d . .
H5 H 0.6498 0.2390 0.6404 0.045 Uiso 1 1 calc R U
C6 C 0.4858(6) 0.3930(7) 0.5807(5) 0.0561(15) Uani 1 1 d . .
H6 H 0.4310 0.4134 0.6516 0.073 Uiso 1 1 calc R U
C7 C 0.4102(6) 0.4137(7) 0.4858(6) 0.0599(15) Uani 1 1 d . .
H7A H 0.4566 0.3959 0.4109 0.078 Uiso 1 1 calc R U
H7B H 0.3070 0.4473 0.4894 0.078 Uiso 1 1 calc R U
C8 C 0.9578(5) 0.4759(5) 0.8055(4) 0.0298(9) Uani 1 1 d . .
C9 C 1.1212(5) 0.4119(5) 0.8036(4) 0.0366(10) Uani 1 1 d . .
H9A H 1.1278 0.3271 0.8582 0.048 Uiso 1 1 calc R U
H9B H 1.1944 0.4888 0.8286 0.048 Uiso 1 1 calc R U
H9C H 1.1457 0.3791 0.7227 0.048 Uiso 1 1 calc R U
C10 C 0.9072(6) 0.5244(6) 0.9310(4) 0.0406(11) Uani 1 1 d . .
H10A H 0.7998 0.5566 0.9283 0.053 Uiso 1 1 calc R U
H10B H 0.9719 0.6070 0.9584 0.053 Uiso 1 1 calc R U
H10C H 0.9178 0.4405 0.9861 0.053 Uiso 1 1 calc R U
C11 C 0.8652(5) 0.4293(5) 0.3084(4) 0.0303(8) Uani 1 1 d . .
H11A H 0.9655 0.3806 0.3230 0.039 Uiso 1 1 calc R U
H11B H 0.8851 0.5249 0.2676 0.039 Uiso 1 1 calc R U
C12 C 0.5826(5) 0.4202(5) 0.1726(3) 0.0292(9) Uani 1 1 d . .
C13 C 0.4410(6) 0.3457(6) 0.1585(5) 0.0458(12) Uani 1 1 d . .
H13 H 0.4358 0.2414 0.1710 0.060 Uiso 1 1 calc R U
C14 C 0.3071(6) 0.4246(8) 0.1259(6) 0.0592(15) Uani 1 1 d . .
H14 H 0.2127 0.3729 0.1167 0.077 Uiso 1 1 calc R U
C15 C 0.3122(7) 0.5773(7) 0.1070(5) 0.0588(16) Uani 1 1 d . .
H15 H 0.2216 0.6297 0.0854 0.076 Uiso 1 1 calc R U
C16 C 0.4533(6) 0.6547(6) 0.1202(4) 0.0453(12) Uani 1 1 d . .
H16 H 0.4575 0.7590 0.1068 0.059 Uiso 1 1 calc R U
C17 C 0.5879(5) 0.5762(5) 0.1532(4) 0.0349(9) Uani 1 1 d . .
H17 H 0.6821 0.6282 0.1625 0.045 Uiso 1 1 calc R U

loop_
_atom_site_aniso_label
_atom_site_aniso_U_11
_atom_site_aniso_U_22
_atom_site_aniso_U_33
_atom_site_aniso_U_23
_atom_site_aniso_U_13
_atom_site_aniso_U_12
S1 0.0431(5) 0.0281(5) 0.0330(5) -0.0026(5) -0.0055(4) 0.0039(5)
O3 0.0299(14) 0.0277(13) 0.0328(16) 0.0047(12) -0.0005(12) -0.0017(12)
O1 0.0402(16) 0.0243(14) 0.0376(17) 0.0081(12) -0.0063(13) -0.0090(12)
O2 0.0406(16) 0.0281(14) 0.0292(15) 0.0033(12) -0.0077(12) -0.0040(12)
N1 0.0312(15) 0.0270(16) 0.0329(17) 0.0046(16) -0.0009(13) -0.0085(15)
C1 0.0219(17) 0.0256(18) 0.0279(19) 0.0046(15) -0.0024(14) -0.0003(14)
C2 0.0214(17) 0.0214(17) 0.030(2) 0.0061(15) 0.0003(14) 0.0005(14)
C3 0.0260(18) 0.0245(18) 0.030(2) -0.0012(16) -0.0019(15) 0.0038(15)
C4 0.0258(19) 0.036(2) 0.030(2) 0.0005(18) 0.0047(16) 0.0003(17)
C5 0.0280(19) 0.040(3) 0.035(2) 0.0078(18) -0.0007(16) -0.0093(17)
C6 0.029(2) 0.081(4) 0.057(3) 0.012(3) -0.001(2) -0.022(3)
C7 0.037(3) 0.072(4) 0.071(4) -0.006(3) -0.003(3) -0.005(3)
C8 0.033(2) 0.029(2) 0.028(2) -0.0002(16) 0.0002(16) 0.0015(17)
C9 0.034(2) 0.032(2) 0.043(3) -0.0021(19) -0.0029(18) 0.0043(18)
C10 0.045(2) 0.043(3) 0.034(3) -0.004(2) 0.004(2) 0.007(2)
C11 0.028(2) 0.031(2) 0.032(2) -0.0002(17) -0.0029(16) 0.0005(17)
C12 0.034(2) 0.033(2) 0.0212(19) -0.0034(16) -0.0017(16) -0.0001(17)
C13 0.048(3) 0.039(3) 0.050(3) -0.009(2) -0.005(2) -0.006(2)
C14 0.040(3) 0.064(4) 0.073(4) -0.028(3) -0.008(3) -0.002(3)
C15 0.053(3) 0.071(4) 0.052(3) -0.025(3) -0.018(3) 0.024(3)
C16 0.058(3) 0.040(3) 0.037(3) -0.010(2) -0.006(2) 0.017(2)
C17 0.039(2) 0.031(2) 0.035(2) 0.0005(18) 0.0048(18) -0.0021(18)

loop_
_atom_type_symbol
_atom_type_description
_atom_type_scat_dispersion_real
_atom_type_scat_dispersion_imag
_atom_type_scat_source
C C 0.0033 0.0016 'International Tables Vol C Tables 4.2.6.8 and 6.1.1.4'
H H 0.0000 0.0000 'International Tables Vol C Tables 4.2.6.8 and 6.1.1.4'
N N 0.0061 0.0033 'International Tables Vol C Tables 4.2.6.8 and 6.1.1.4'
O O 0.0106 0.0060 'International Tables Vol C Tables 4.2.6.8 and 6.1.1.4'
S S 0.1246 0.1234 'International Tables Vol C Tables 4.2.6.8 and 6.1.1.4'

loop_
_geom_angle_atom_site_label_1
_geom_angle_atom_site_label_2
_geom_angle_atom_site_label_3
_geom_angle
C12 S1 C11 104.31(19)
C4 O3 C8 106.5(3)
C2 O1 H1O1 109.5
C3 O2 C8 108.9(3)
C5 N1 C1 113.9(3)
N1 C1 C11 110.1(3)
N1 C1 C2 106.8(3)
C11 C1 C2 110.3(3)
N1 C1 H1 109.8
C11 C1 H1 109.8
C2 C1 H1 109.8
O1 C2 C1 108.2(3)
O1 C2 C3 110.1(3)
C1 C2 C3 110.6(3)
O1 C2 H2 109.3
C1 C2 H2 109.3
C3 C2 H2 109.3
O2 C3 C4 102.4(3)
O2 C3 C2 110.9(3)
C4 C3 C2 115.9(3)
O2 C3 H3 109.1
C4 C3 H3 109.1
C2 C3 H3 109.1
O3 C4 C3 102.6(3)
O3 C4 C5 109.8(3)
C3 C4 C5 116.3(3)
O3 C4 H4 109.3
C3 C4 H4 109.3
C5 C4 H4 109.3
N1 C5 C4 110.6(3)
N1 C5 C6 116.2(4)
C4 C5 C6 109.3(4)
N1 C5 H5 106.7
C4 C5 H5 106.7
C6 C5 H5 106.7
C7 C6 C5 130.8(6)
C7 C6 H6 114.6
C5 C6 H6 114.6
C6 C7 H7A 120.0
C6 C7 H7B 120.0
H7A C7 H7B 120.0
O3 C8 O2 105.8(3)
O3 C8 C9 107.4(3)
O2 C8 C9 110.8(4)
O3 C8 C10 112.1(3)
O2 C8 C10 107.6(3)
C9 C8 C10 112.9(4)
C8 C9 H9A 109.5
C8 C9 H9B 109.5
H9A C9 H9B 109.5
C8 C9 H9C 109.5
H9A C9 H9C 109.5
H9B C9 H9C 109.5
C8 C10 H10A 109.5
C8 C10 H10B 109.5
H10A C10 H10B 109.5
C8 C10 H10C 109.5
H10A C10 H10C 109.5
H10B C10 H10C 109.5
C1 C11 S1 114.1(3)
C1 C11 H11A 108.7
S1 C11 H11A 108.7
C1 C11 H11B 108.7
S1 C11 H11B 108.7
H11A C11 H11B 107.6
C13 C12 C17 118.7(4)
C13 C12 S1 117.5(3)
C17 C12 S1 123.7(3)
C12 C13 C14 120.7(5)
C12 C13 H13 119.6
C14 C13 H13 119.6
C15 C14 C13 120.6(5)
C15 C14 H14 119.7
C13 C14 H14 119.7
C14 C15 C16 119.8(5)
C14 C15 H15 120.1
C16 C15 H15 120.1
C17 C16 C15 119.9(5)
C17 C16 H16 120.1
C15 C16 H16 120.1
C16 C17 C12 120.3(4)
C16 C17 H17 119.9
C12 C17 H17 119.9

loop_
_geom_bond_atom_site_label_1
_geom_bond_atom_site_label_2
_geom_bond_distance
S1 C12 1.766(4)
S1 C11 1.819(4)
O3 C4 1.417(5)
O3 C8 1.419(5)
O1 C2 1.421(4)
O1 H1O1 0.8200
O2 C3 1.432(5)
O2 C8 1.443(5)
N1 C5 1.467(5)
N1 C1 1.469(5)
C1 C11 1.515(5)
C1 C2 1.528(5)
C1 H1 0.9800
C2 C3 1.528(5)
C2 H2 0.9800
C3 C4 1.523(6)
C3 H3 0.9800
C4 C5 1.526(6)
C4 H4 0.9800
C5 C6 1.544(7)
C5 H5 0.9800
C6 C7 1.238(7)
C6 H6 0.9300
C7 H7A 0.9300
C7 H7B 0.9300
C8 C9 1.504(6)
C8 C10 1.512(6)
C9 H9A 0.9600
C9 H9B 0.9600
C9 H9C 0.9600
C10 H10A 0.9600
C10 H10B 0.9600
C10 H10C 0.9600
C11 H11A 0.9700
C11 H11B 0.9700
C12 C13 1.382(6)
C12 C17 1.391(6)
C13 C14 1.383(7)
C13 H13 0.9300
C14 C15 1.360(10)
C14 H14 0.9300
C15 C16 1.391(8)
C15 H15 0.9300
C16 C17 1.387(6)
C16 H16 0.9300
C17 H17 0.9300

loop_
_geom_torsion_atom_site_label_1
_geom_torsion_atom_site_label_2
_geom_torsion_atom_site_label_3
_geom_torsion_atom_site_label_4
_geom_torsion
C5 N1 C1 C11 -171.4(3)
C5 N1 C1 C2 68.8(4)
N1 C1 C2 O1 -179.4(3)
C11 C1 C2 O1 60.9(4)
N1 C1 C2 C3 -58.7(4)
C11 C1 C2 C3 -178.4(3)
C8 O2 C3 C4 17.4(4)
C8 O2 C3 C2 -106.7(3)
O1 C2 C3 O2 -81.4(4)
C1 C2 C3 O2 159.1(3)
O1 C2 C3 C4 162.5(3)
C1 C2 C3 C4 43.0(4)
C8 O3 C4 C3 37.4(4)
C8 O3 C4 C5 161.6(3)
O2 C3 C4 O3 -33.2(4)
C2 C3 C4 O3 87.6(4)
O2 C3 C4 C5 -153.0(3)
C2 C3 C4 C5 -32.2(5)
C1 N1 C5 C4 -56.9(4)
C1 N1 C5 C6 68.5(5)
O3 C4 C5 N1 -79.1(4)
C3 C4 C5 N1 36.8(5)
O3 C4 C5 C6 151.8(3)
C3 C4 C5 C6 -92.4(4)
N1 C5 C6 C7 5.5(9)
C4 C5 C6 C7 131.6(7)
C4 O3 C8 O2 -27.0(4)
C4 O3 C8 C9 -145.4(3)
C4 O3 C8 C10 90.0(4)
C3 O2 C8 O3 4.7(4)
C3 O2 C8 C9 120.8(4)
C3 O2 C8 C10 -115.3(4)
N1 C1 C11 S1 56.0(4)
C2 C1 C11 S1 173.6(3)
C12 S1 C11 C1 66.1(3)
C11 S1 C12 C13 -145.0(3)
C11 S1 C12 C17 37.7(4)
C17 C12 C13 C14 -0.1(7)
S1 C12 C13 C14 -177.5(4)
C12 C13 C14 C15 0.0(9)
C13 C14 C15 C16 0.2(9)
C14 C15 C16 C17 -0.5(8)
C15 C16 C17 C12 0.4(7)
C13 C12 C17 C16 -0.1(6)
S1 C12 C17 C16 177.1(3)
